data_2105956
loop_
_publ_author_name
'Kamburov, Stoyan'
'Schmidt, Horst'
'Voigt, Wolfgang'
'Balarew, Christo'

_publ_section_title
;
 Similarities and peculiarities between the crystal structures of the
 hydrates of sodium sulfate and selenate
;
_journal_issue 4
_journal_name_full 'Acta Crystallographica Section B'
_journal_page_first 714
_journal_page_last 722
_journal_paper_doi 10.1107/S2052520614007653
_journal_volume 70
_journal_year 2014
_chemical_formula_structural 'Na2 S O4 (H2 O)7'
_chemical_formula_sum 'H14 Na2 O11 S'
_chemical_formula_weight 268.15
_chemical_name_systematic 'Sodium sulfate heptahydrate'
_space_group_crystal_system tetragonal
_space_group_IT_number 92
_space_group_name_Hall 'P 4abw 2nw'
_space_group_name_H-M_alt 'P 41 21 2'
_symmetry_space_group_name_Hall 'P 4abw 2nw'
_symmetry_space_group_name_H-M 'P 41 21 2'
_atom_sites_solution_hydrogens difmap
_atom_sites_solution_primary direct
_atom_sites_solution_secondary difmap
_audit_creation_method SHELXL-2012
_cell_angle_alpha 90.00
_cell_angle_beta 90.00
_cell_angle_gamma 90.00
_cell_formula_units_Z 16
_cell_length_a 14.3249(15)
_cell_length_b 14.3249(15)
_cell_length_c 22.202(4)
_cell_measurement_reflns_used 27181
_cell_measurement_temperature 120(2)
_cell_measurement_theta_max 29.63
_cell_measurement_theta_min 1.98
_cell_volume 4555.9(11)
_computing_cell_refinement 'STOE X-AREA'
_computing_data_collection 'STOE X-AREA'
_computing_data_reduction 'STOE X-RED'
_computing_molecular_graphics Diamond3
_computing_publication_material PublCIF
_computing_structure_refinement 'SHELXL-2013 (Sheldrick, 2008)'
_computing_structure_solution 'SHELXS-2013 (Sheldrick, 2008)'
_diffrn_ambient_temperature 120(2)
_diffrn_detector_area_resol_mean 6.67
_diffrn_measured_fraction_theta_full 0.995
_diffrn_measurement_device '2-circle goniometer'
_diffrn_measurement_device_type 'STOE IPDS 2'
_diffrn_measurement_method 'rotation method'
_diffrn_radiation_monochromator 'plane graphite'
_diffrn_radiation_type 'Mo K\a'
_diffrn_radiation_wavelength 0.71073
_diffrn_reflns_av_R_equivalents 0.0637
_diffrn_reflns_av_sigmaI/netI 0.0098
_diffrn_reflns_limit_h_max 13
_diffrn_reflns_limit_h_min -13
_diffrn_reflns_limit_k_max 19
_diffrn_reflns_limit_k_min 0
_diffrn_reflns_limit_l_max 30
_diffrn_reflns_limit_l_min 0
_diffrn_reflns_number 6253
_diffrn_reflns_theta_full 25.242
_diffrn_reflns_theta_max 29.35
_diffrn_reflns_theta_min 1.69
_exptl_absorpt_coefficient_mu 0.397
_exptl_absorpt_correction_T_max 0.7212
_exptl_absorpt_correction_T_min 0.5285
_exptl_absorpt_correction_type integration
_exptl_absorpt_process_details 'Coppens (1970)'
_exptl_crystal_colour colourless
_exptl_crystal_density_diffrn 1.564
_exptl_crystal_density_method 'not measured'
_exptl_crystal_F_000 2240
_exptl_crystal_size_max 0.5250
_exptl_crystal_size_mid 0.48225
_exptl_crystal_size_min 0.4395
_refine_diff_density_max 0.360
_refine_diff_density_min -0.395
_refine_ls_abs_structure_details
;
 'Refined as an inversion twin.'
;
_refine_ls_abs_structure_Flack 0.46(19)
_refine_ls_extinction_method none
_refine_ls_goodness_of_fit_ref 1.064
_refine_ls_hydrogen_treatment refxyz
_refine_ls_matrix_type full
_refine_ls_number_parameters 340
_refine_ls_number_reflns 6253
_refine_ls_number_restraints 39
_refine_ls_restrained_S_all 1.064
_refine_ls_R_factor_all 0.0499
_refine_ls_R_factor_gt 0.0280
_refine_ls_shift/su_max 0.008
_refine_ls_shift/su_mean 0.002
_refine_ls_structure_factor_coef Fsqd
_refine_ls_weighting_details
;
 'w=1/[\s^2^(Fo^2^)+(0.0622P)^2^+0.0819P]'
 'where P=(Fo^2^+2Fc^2^)/3'
;
_refine_ls_weighting_scheme calc
_refine_ls_wR_factor_gt 0.1023
_refine_ls_wR_factor_ref 0.1096
_reflns_number_gt 3969
_reflns_number_total 6253
_reflns_threshold_expression >2sigma(I)
_cod_data_source_file bp5062sup1.cif
_cod_data_source_block Na2_SO_4_7H2O_120k
_cod_original_cell_volume 4556.0(10)
_cod_database_code 2105956

loop_
_symmetry_equiv_pos_as_xyz
'x, y, z'
'x+1/2, -y+1/2, -z+3/4'
'-x, -y, z+1/2'
'-x+1/2, y+1/2, -z+1/4'
'y, x, -z'
'y+1/2, -x+1/2, z+3/4'
'-y+1/2, x+1/2, z+1/4'
'-y, -x, -z+1/2'

loop_
_atom_site_type_symbol
_atom_site_label
_atom_site_fract_x
_atom_site_fract_y
_atom_site_fract_z
_atom_site_U_iso_or_equiv
_atom_site_adp_type
_atom_site_calc_flag
_atom_site_occupancy
Na Na1 0.61239(11) 0.62755(10) 0.11347(9) 0.0113(3) Uani d 1
Na Na2 0.86243(11) 0.62747(10) 0.13653(9) 0.0110(3) Uani d 1
Na Na3 1.11223(11) 0.62209(10) 0.11353(9) 0.0112(3) Uani d 1
Na Na4 1.36229(11) 0.62337(10) 0.13648(10) 0.0112(3) Uani d 1
S S1 0.37372(7) 0.37372(7) 1.0000 0.0068(3) Uani d 1
S S2 0.87743(7) 0.87743(7) 0.0000 0.0052(3) Uani d 1
S S3 0.37736(6) 0.87374(7) -0.00020(8) 0.00575(13) Uani d 1
O O1 0.9621(2) 0.87792(16) 0.03787(15) 0.0122(6) Uani d 1
O O2 0.7929(2) 0.87552(16) 0.03841(15) 0.0116(6) Uani d 1
O O3 0.7385(2) 0.7428(2) 0.12626(12) 0.0130(5) Uani d 1
H H17 0.749(2) 0.776(2) 0.0967(10) 0.016 Uiso d 1
H H18 0.738(3) 0.773(2) 0.1568(10) 0.016 Uiso d 1
O O4 0.9906(2) 0.73588(19) 0.12342(14) 0.0108(5) Uani d 1
H H10 1.015(2) 0.761(2) 0.1515(12) 0.013 Uiso d 1
H H28 0.976(2) 0.777(2) 0.1001(12) 0.013 Uiso d 1
O O5 0.84084(17) 0.62624(15) 0.02527(12) 0.0142(5) Uani d 1
H H16 0.868(2) 0.5822(17) 0.0107(19) 0.017 Uiso d 1
H H15 0.856(2) 0.6728(17) 0.0066(17) 0.017 Uiso d 1
O O6 0.64416(18) 0.64416(18) 0.0000 0.0168(7) Uani d 1
H H23 0.6967(17) 0.645(2) 0.0096(18) 0.020 Uiso d 1
O O7 0.9846(2) 0.5125(2) 0.12435(16) 0.0141(6) Uani d 1
H H11 0.994(2) 0.477(2) 0.1533(11) 0.017 Uiso d 1
H H12 0.991(3) 0.481(2) 0.0936(10) 0.017 Uiso d 1
O O8 0.4886(2) 0.5129(2) 0.12318(14) 0.0142(5) Uani d 1
H H24 0.502(3) 0.472(2) 0.1479(13) 0.017 Uiso d 1
H H25 0.491(3) 0.485(2) 0.0901(10) 0.017 Uiso d 1
O O9 0.7382(2) 0.5172(2) 0.12578(11) 0.0095(5) Uani d 1
H H19 0.754(3) 0.492(2) 0.0951(11) 0.011 Uiso d 1
H H20 0.721(2) 0.479(2) 0.1499(11) 0.011 Uiso d 1
O O10 0.89422(16) 0.64399(16) 0.25008(14) 0.0149(5) Uani d 1
H H13 0.9453(17) 0.6291(18) 0.244(2) 0.018 Uiso d 1
H H14 0.8817(19) 0.6962(17) 0.2396(16) 0.018 Uiso d 1
O O11 0.4861(2) 0.7361(2) 0.12468(14) 0.0113(5) Uani d 1
H H27 0.469(2) 0.775(2) 0.1015(12) 0.014 Uiso d 1
H H26 0.517(2) 0.761(2) 0.1490(13) 0.014 Uiso d 1
O O12 1.39358(19) 0.60642(19) 0.2500 0.0183(7) Uani d 1
H H3 1.4488(17) 0.609(2) 0.2395(18) 0.022 Uiso d 1
O O13 1.09071(16) 0.62254(16) 0.22498(11) 0.0140(5) Uani d 1
H H8 1.101(2) 0.576(2) 0.2476(18) 0.017 Uiso d 1
H H9 1.120(2) 0.665(2) 0.248(2) 0.017 Uiso d 1
O O14 0.58986(16) 0.62724(16) 0.22466(12) 0.0150(5) Uani d 1
H H21 0.600(2) 0.5792(17) 0.2462(15) 0.018 Uiso d 1
H H22 0.618(2) 0.6679(18) 0.2445(19) 0.018 Uiso d 1
O O15 1.2366(2) 0.7329(2) 0.12545(12) 0.0146(6) Uani d 1
H H6 1.233(3) 0.763(2) 0.1564(10) 0.018 Uiso d 1
H H7 1.244(2) 0.765(2) 0.0959(10) 0.018 Uiso d 1
O O16 1.34020(17) 0.62341(16) 0.02522(12) 0.0155(5) Uani d 1
H H1 1.354(2) 0.6708(17) 0.0060(17) 0.019 Uiso d 1
H H2 1.368(2) 0.5805(18) 0.009(2) 0.019 Uiso d 1
O O17 1.2396(2) 0.5106(2) 0.12675(11) 0.0108(6) Uani d 1
H H5 1.222(2) 0.471(2) 0.1501(11) 0.013 Uiso d 1
H H4 1.257(3) 0.487(2) 0.0974(11) 0.013 Uiso d 1
O O18 0.2922(2) 0.86527(18) 0.03800(14) 0.0098(5) Uani d 1
O O19 0.38331(17) 0.7888(2) -0.03822(14) 0.0096(6) Uani d 1
O O20 0.4615(2) 0.88116(17) 0.03838(15) 0.0112(6) Uani d 1
O O21 0.37158(17) 0.9581(2) -0.03852(15) 0.0116(6) Uani d 1
O O22 0.37269(15) 0.2887(2) 0.96110(14) 0.0091(6) Uani d 1
O O23 0.4588(2) 0.37422(16) 1.03840(14) 0.0108(6) Uani d 1

loop_
_atom_site_aniso_label
_atom_site_aniso_U_11
_atom_site_aniso_U_22
_atom_site_aniso_U_33
_atom_site_aniso_U_12
_atom_site_aniso_U_13
_atom_site_aniso_U_23
Na1 0.0111(7) 0.0106(7) 0.0123(7) 0.0024(4) 0.0012(6) -0.0001(5)
Na2 0.0102(7) 0.0094(7) 0.0136(8) -0.0011(4) -0.0008(6) -0.0004(5)
Na3 0.0110(7) 0.0109(7) 0.0117(7) 0.0026(4) 0.0013(6) -0.0002(5)
Na4 0.0102(7) 0.0105(7) 0.0130(7) -0.0009(4) -0.0005(6) -0.0001(5)
S1 0.0073(4) 0.0073(4) 0.0058(7) 0.0023(3) 0.0002(3) -0.0002(3)
S2 0.0054(4) 0.0054(4) 0.0048(6) -0.0003(3) 0.0000(3) 0.0000(3)
S3 0.0029(4) 0.0091(5) 0.0053(2) 0.0009(3) 0.0000(3) 0.0002(3)
O1 0.0102(13) 0.0145(14) 0.0118(15) -0.0018(8) -0.0034(12) 0.0002(9)
O2 0.0092(13) 0.0137(14) 0.0120(15) -0.0013(8) 0.0052(13) -0.0007(8)
O3 0.0198(13) 0.0081(12) 0.0111(10) 0.0015(9) 0.0030(10) -0.0031(9)
O4 0.0124(13) 0.0068(10) 0.0132(9) 0.0000(9) -0.0049(10) -0.0002(9)
O5 0.0221(13) 0.0093(11) 0.0112(12) -0.0007(10) 0.0024(9) -0.0016(8)
O6 0.0184(9) 0.0184(9) 0.0137(15) -0.0012(13) -0.0005(13) 0.0005(13)
O7 0.0140(14) 0.0127(13) 0.0156(10) -0.0005(8) -0.0044(11) -0.0004(10)
O8 0.0131(13) 0.0119(13) 0.0174(10) -0.0022(9) -0.0027(10) -0.0020(11)
O9 0.0188(12) 0.0042(11) 0.0054(9) -0.0003(9) 0.0059(10) 0.0000(8)
O10 0.0155(10) 0.0125(10) 0.0166(11) 0.0023(6) 0.0013(12) 0.0001(12)
O11 0.0121(13) 0.0068(10) 0.0148(9) 0.0010(8) -0.0051(10) -0.0004(9)
O12 0.0187(9) 0.0187(9) 0.0174(16) -0.0021(13) -0.0019(13) -0.0019(13)
O13 0.0198(13) 0.0100(11) 0.0124(12) 0.0020(10) -0.0027(9) -0.0020(8)
O14 0.0204(13) 0.0094(11) 0.0153(13) 0.0000(10) -0.0027(9) -0.0019(8)
O15 0.0183(12) 0.0145(13) 0.0111(11) -0.0025(10) 0.0025(11) -0.0022(10)
O16 0.0221(13) 0.0105(12) 0.0140(12) -0.0015(10) 0.0041(9) -0.0028(8)
O17 0.0181(13) 0.0084(12) 0.0058(9) 0.0050(9) 0.0049(10) 0.0005(9)
O18 0.0071(11) 0.0117(10) 0.0106(13) 0.0014(8) 0.0041(10) 0.0025(9)
O19 0.0104(11) 0.0092(12) 0.0093(13) 0.0000(8) -0.0006(9) -0.0050(10)
O20 0.0098(12) 0.0120(12) 0.0118(14) -0.0018(8) -0.0037(11) -0.0019(9)
O21 0.0150(14) 0.0100(13) 0.0096(14) -0.0016(8) 0.0014(9) 0.0039(11)
O22 0.0120(13) 0.0074(12) 0.0079(13) 0.0033(7) -0.0027(8) -0.0048(12)
O23 0.0097(13) 0.0132(13) 0.0096(14) -0.0010(8) -0.0036(12) -0.0032(8)

loop_
_atom_type_symbol
_atom_type_description
_atom_type_scat_dispersion_real
_atom_type_scat_dispersion_imag
_atom_type_scat_source
Na Na 0.0362 0.0249 'International Tables Vol C Tables 4.2.6.8 and 6.1.1.4'
S S 0.1246 0.1234 'International Tables Vol C Tables 4.2.6.8 and 6.1.1.4'
O O 0.0106 0.0060 'International Tables Vol C Tables 4.2.6.8 and 6.1.1.4'
H H 0.0000 0.0000 'International Tables Vol C Tables 4.2.6.8 and 6.1.1.4'

loop_
_geom_angle_atom_site_label_1
_geom_angle_atom_site_label_2
_geom_angle_atom_site_label_3
_geom_angle_site_symmetry_1
_geom_angle_site_symmetry_3
_geom_angle
O11 Na1 O9 . . 167.53(13)
O11 Na1 O8 . . 83.01(11)
O9 Na1 O8 . . 95.31(11)
O11 Na1 O3 . . 96.12(12)
O9 Na1 O3 . . 83.01(13)
O8 Na1 O3 . . 168.28(13)
O11 Na1 O14 . . 78.50(10)
O9 Na1 O14 . . 89.05(10)
O8 Na1 O14 . . 79.39(11)
O3 Na1 O14 . . 88.97(10)
O11 Na1 O6 . . 100.09(10)
O9 Na1 O6 . . 92.26(8)
O8 Na1 O6 . . 106.20(13)
O3 Na1 O6 . . 85.48(12)
O14 Na1 O6 . . 174.10(12)
O9 Na2 O7 . . 94.44(12)
O9 Na2 O4 . . 167.30(13)
O7 Na2 O4 . . 82.80(12)
O9 Na2 O3 . . 84.06(13)
O7 Na2 O3 . . 168.21(13)
O4 Na2 O3 . . 96.10(11)
O9 Na2 O5 . . 78.69(10)
O7 Na2 O5 . . 88.52(11)
O4 Na2 O5 . . 88.82(11)
O3 Na2 O5 . . 79.71(10)
O9 Na2 O10 . . 106.87(10)
O7 Na2 O10 . . 92.53(11)
O4 Na2 O10 . . 85.68(10)
O3 Na2 O10 . . 99.11(11)
O5 Na2 O10 . . 174.23(9)
O4 Na3 O15 . . 94.58(12)
O4 Na3 O7 . . 83.27(11)
O15 Na3 O7 . . 167.93(14)
O4 Na3 O17 . . 167.70(13)
O15 Na3 O17 . . 82.23(13)
O7 Na3 O17 . . 97.36(11)
O4 Na3 O13 . . 79.48(10)
O15 Na3 O13 . . 88.89(11)
O7 Na3 O13 . . 79.04(11)
O17 Na3 O13 . . 88.56(10)
O4 Na3 O10 . 6_564 106.28(11)
O15 Na3 O10 . 6_564 92.11(11)
O7 Na3 O10 . 6_564 99.90(12)
O17 Na3 O10 . 6_564 85.76(9)
O13 Na3 O10 . 6_564 174.05(9)
O17 Na4 O15 . . 83.20(13)
O17 Na4 O11 . 1_655 168.60(13)
O15 Na4 O11 . 1_655 95.89(11)
O17 Na4 O8 . 1_655 95.53(12)
O15 Na4 O8 . 1_655 167.15(14)
O11 Na4 O8 1_655 1_655 82.81(12)
O17 Na4 O16 . . 79.49(10)
O15 Na4 O16 . . 78.66(10)
O11 Na4 O16 1_655 . 89.17(11)
O8 Na4 O16 1_655 . 88.52(11)
O17 Na4 O12 . . 98.77(9)
O15 Na4 O12 . . 107.00(13)
O11 Na4 O12 1_655 . 92.38(9)
O8 Na4 O12 1_655 . 85.84(12)
O16 Na4 O12 . . 173.92(12)
O23 S1 O23 5_557 . 108.7(2)
O23 S1 O22 5_557 5_557 110.09(13)
O23 S1 O22 . 5_557 109.70(19)
O23 S1 O22 5_557 . 109.70(19)
O23 S1 O22 . . 110.09(13)
O22 S1 O22 5_557 . 108.6(2)
O1 S2 O1 5 . 108.5(2)
O1 S2 O2 5 5 110.1(2)
O1 S2 O2 . 5 110.31(14)
O1 S2 O2 5 . 110.31(14)
O1 S2 O2 . . 110.1(2)
O2 S2 O2 5 . 107.5(2)
O21 S3 O20 . . 108.61(14)
O21 S3 O19 . . 110.2(2)
O20 S3 O19 . . 109.94(17)
O21 S3 O18 . . 110.36(17)
O20 S3 O18 . . 110.0(2)
O19 S3 O18 . . 107.71(15)
Na2 O3 Na1 . . 95.22(13)
Na3 O4 Na2 . . 97.24(11)
Na1 O6 Na1 . 5 158.03(18)
Na2 O7 Na3 . . 96.67(12)
Na4 O8 Na1 1_455 . 96.60(11)
Na2 O9 Na1 . . 97.70(12)
Na3 O10 Na2 7_645 . 158.12(10)
Na1 O11 Na4 . 1_455 97.56(11)
Na4 O12 Na4 . 8_775 158.09(18)
Na4 O15 Na3 . . 97.80(13)
Na4 O17 Na3 . . 96.75(13)

loop_
_geom_bond_atom_site_label_1
_geom_bond_atom_site_label_2
_geom_bond_site_symmetry_2
_geom_bond_distance
Na1 O11 . 2.399(3)
Na1 O9 . 2.414(3)
Na1 O8 . 2.426(4)
Na1 O3 . 2.463(3)
Na1 O14 . 2.490(3)
Na1 O6 . 2.571(2)
Na1 Na2 . 3.618(3)
Na1 Na4 1_455 3.619(2)
Na2 O9 . 2.391(3)
Na2 O7 . 2.418(3)
Na2 O4 . 2.422(3)
Na2 O3 . 2.436(4)
Na2 O5 . 2.490(3)
Na2 O10 . 2.573(4)
Na2 Na3 . 3.615(3)
Na3 O4 . 2.397(3)
Na3 O15 . 2.401(3)
Na3 O7 . 2.421(4)
Na3 O17 . 2.443(3)
Na3 O13 . 2.494(3)
Na3 O10 6_564 2.570(4)
Na3 Na4 . 3.618(3)
Na4 O17 . 2.397(4)
Na4 O15 . 2.401(4)
Na4 O11 1_655 2.413(3)
Na4 O8 1_655 2.421(3)
Na4 O16 . 2.490(3)
Na4 O12 . 2.571(2)
Na4 Na1 1_655 3.619(2)
S1 O23 5_557 1.488(3)
S1 O23 . 1.488(3)
S1 O22 5_557 1.493(3)
S1 O22 . 1.493(3)
S2 O1 5 1.475(3)
S2 O1 . 1.475(3)
S2 O2 5 1.482(3)
S2 O2 . 1.482(3)
S3 O21 . 1.480(3)
S3 O20 . 1.482(3)
S3 O19 . 1.483(3)
S3 O18 . 1.490(3)
O6 Na1 5 2.571(2)
O8 Na4 1_455 2.421(3)
O10 Na3 7_645 2.570(4)
O11 Na4 1_455 2.413(3)
O12 Na4 8_775 2.572(2)

loop_
_geom_hbond_atom_site_label_D
_geom_hbond_atom_site_label_H
_geom_hbond_atom_site_label_A
_geom_hbond_site_symmetry_A
_geom_hbond_distance_DH
_geom_hbond_distance_HA
_geom_hbond_distance_DA
_geom_hbond_angle_DHA
O17 H4 O22 5_656 0.77(2) 2.14(3) 2.863(4) 156(3)
O17 H5 O18 4_645 0.81(2) 2.05(2) 2.850(4) 167(3)
O16 H2 O23 5_656 0.82(2) 2.03(3) 2.791(4) 154(3)
O16 H1 O19 1_655 0.82(2) 2.00(2) 2.825(4) 178(4)
O15 H7 O18 1_655 0.81(2) 2.04(2) 2.829(4) 163(3)
O15 H6 O22 7_654 0.81(2) 2.01(3) 2.785(4) 159(3)
O14 H22 O18 7_655 0.83(2) 2.04(2) 2.825(4) 157(3)
O14 H21 O1 7_645 0.85(2) 1.94(2) 2.790(4) 174(3)
O13 H9 O22 4_656 0.90(4) 1.99(3) 2.820(4) 152(3)
O13 H8 O21 4_645 0.85(3) 1.95(3) 2.799(4) 172(4)
O12 H3 O14 1_655 0.82(2) 2.06(2) 2.883(3) 171(4)
O11 H26 O21 7_655 0.78(2) 2.13(3) 2.849(4) 152(4)
O11 H27 O20 . 0.80(2) 2.07(2) 2.848(4) 166(3)
O10 H14 O16 7_645 0.80(2) 2.21(3) 2.877(3) 141(3)
O10 H13 O13 . 0.77(2) 2.13(2) 2.886(3) 166(3)
O9 H20 O2 4_645 0.80(2) 2.03(2) 2.819(4) 168(3)
O9 H19 O19 5 0.80(2) 2.07(2) 2.825(4) 158(3)
O8 H25 O23 1_554 0.84(2) 2.01(3) 2.770(4) 150(3)
O8 H24 O1 4_645 0.82(2) 2.03(2) 2.853(4) 177(3)
O7 H12 O21 5 0.82(2) 2.04(3) 2.802(4) 153(3)
O7 H11 O20 4_645 0.83(2) 2.00(2) 2.809(4) 168(4)
O6 H23 O5 . 0.78(2) 2.11(2) 2.884(3) 170(4)
O5 H15 O2 5 0.82(2) 2.01(2) 2.818(4) 172(3)
O5 H16 O20 5 0.81(2) 2.05(3) 2.811(4) 156(3)
O4 H28 O1 . 0.81(2) 2.01(2) 2.813(4) 170(3)
O4 H10 O23 4_656 0.80(2) 2.13(3) 2.878(4) 155(3)
O3 H18 O19 7_655 0.81(2) 2.03(2) 2.795(4) 158(3)
O3 H17 O2 . 0.82(2) 2.03(2) 2.833(4) 166(3)
O17 H4 O22 5_656 0.77(2) 2.14(3) 2.863(4) 156(3)
O17 H5 O18 4_645 0.81(2) 2.05(2) 2.850(4) 167(3)
O16 H2 O23 5_656 0.82(2) 2.03(3) 2.791(4) 154(3)
O16 H1 O19 1_655 0.82(2) 2.00(2) 2.825(4) 178(4)
O15 H7 O18 1_655 0.81(2) 2.04(2) 2.829(4) 163(3)
O15 H6 O22 7_654 0.81(2) 2.01(3) 2.785(4) 159(3)
O14 H22 O18 7_655 0.83(2) 2.04(2) 2.825(4) 157(3)
O14 H21 O1 7_645 0.85(2) 1.94(2) 2.790(4) 174(3)
O13 H9 O22 4_656 0.90(4) 1.99(3) 2.820(4) 152(3)
O13 H8 O21 4_645 0.85(3) 1.95(3) 2.799(4) 172(4)
O12 H3 O14 1_655 0.82(2) 2.06(2) 2.883(3) 171(4)
O11 H26 O21 7_655 0.78(2) 2.13(3) 2.849(4) 152(4)
O11 H27 O20 . 0.80(2) 2.07(2) 2.848(4) 166(3)
O10 H14 O16 7_645 0.80(2) 2.21(3) 2.877(3) 141(3)
O10 H13 O13 . 0.77(2) 2.13(2) 2.886(3) 166(3)
O9 H20 O2 4_645 0.80(2) 2.03(2) 2.819(4) 168(3)
O9 H19 O19 5 0.80(2) 2.07(2) 2.825(4) 158(3)
O8 H25 O23 1_554 0.84(2) 2.01(3) 2.770(4) 150(3)
O8 H24 O1 4_645 0.82(2) 2.03(2) 2.853(4) 177(3)
O7 H12 O21 5 0.82(2) 2.04(3) 2.802(4) 153(3)
O7 H11 O20 4_645 0.83(2) 2.00(2) 2.809(4) 168(4)
O6 H23 O5 . 0.78(2) 2.11(2) 2.884(3) 170(4)
O5 H15 O2 5 0.82(2) 2.01(2) 2.818(4) 172(3)
O5 H16 O20 5 0.81(2) 2.05(3) 2.811(4) 156(3)
O4 H28 O1 . 0.81(2) 2.01(2) 2.813(4) 170(3)
O4 H10 O23 4_656 0.80(2) 2.13(3) 2.878(4) 155(3)
O3 H18 O19 7_655 0.81(2) 2.03(2) 2.795(4) 158(3)
O3 H17 O2 . 0.82(2) 2.03(2) 2.833(4) 166(3)
O3 H17 O2 . 0.82(2) 2.03(2) 2.833(4) 166(3)
O3 H18 O19 7_655 0.81(2) 2.03(2) 2.795(4) 158(3)
O4 H10 O23 4_656 0.80(2) 2.13(3) 2.878(4) 155(3)
O4 H28 O1 . 0.81(2) 2.01(2) 2.813(4) 170(3)
O5 H15 O2 5 0.82(2) 2.01(2) 2.818(4) 172(3)
O6 H23 O5 . 0.78(2) 2.11(2) 2.884(3) 170(4)
O7 H11 O20 4_645 0.83(2) 2.00(2) 2.809(4) 168(4)
O7 H12 O21 5 0.82(2) 2.04(3) 2.802(4) 153(3)
O8 H24 O1 4_645 0.82(2) 2.03(2) 2.853(4) 177(3)
O8 H25 O23 1_554 0.84(2) 2.01(3) 2.770(4) 150(3)
O9 H19 O19 5 0.80(2) 2.07(2) 2.825(4) 158(3)
O9 H20 O2 4_645 0.80(2) 2.03(2) 2.819(4) 168(3)
O10 H13 O13 . 0.77(2) 2.13(2) 2.886(3) 166(3)
O10 H14 O16 7_645 0.80(2) 2.21(3) 2.877(3) 141(3)
O11 H27 O20 . 0.80(2) 2.07(2) 2.848(4) 166(3)
O11 H26 O21 7_655 0.78(2) 2.13(3) 2.849(4) 152(4)
O12 H3 O14 1_655 0.82(2) 2.06(2) 2.883(3) 171(4)
O13 H8 O21 4_645 0.85(3) 1.95(3) 2.799(4) 172(4)
O13 H9 O22 4_656 0.90(4) 1.99(3) 2.820(4) 152(3)
O14 H21 O1 7_645 0.85(2) 1.94(2) 2.790(4) 174(3)
O14 H22 O18 7_655 0.83(2) 2.04(2) 2.825(4) 157(3)
O15 H6 O22 7_654 0.81(2) 2.01(3) 2.785(4) 159(3)
O15 H7 O18 1_655 0.81(2) 2.04(2) 2.829(4) 163(3)
O16 H1 O19 1_655 0.82(2) 2.00(2) 2.825(4) 178(4)
O16 H2 O23 5_656 0.82(2) 2.03(3) 2.791(4) 154(3)
O17 H5 O18 4_645 0.81(2) 2.05(2) 2.850(4) 167(3)
O17 H4 O22 5_656 0.77(2) 2.14(3) 2.863(4) 156(3)
O3 H17 O2 . 0.82(2) 2.03(2) 2.833(4) 166(3)
O3 H18 O19 7_655 0.81(2) 2.03(2) 2.795(4) 158(3)
O4 H10 O23 4_656 0.80(2) 2.13(3) 2.878(4) 155(3)
O4 H28 O1 . 0.81(2) 2.01(2) 2.813(4) 170(3)
O5 H16 O20 5 0.81(2) 2.05(3) 2.811(4) 156(3)
O5 H15 O2 5 0.82(2) 2.01(2) 2.818(4) 172(3)
O6 H23 O5 . 0.78(2) 2.11(2) 2.884(3) 170(4)
O7 H11 O20 4_645 0.83(2) 2.00(2) 2.809(4) 168(4)
O7 H12 O21 5 0.82(2) 2.04(3) 2.802(4) 153(3)
O8 H24 O1 4_645 0.82(2) 2.03(2) 2.853(4) 177(3)
O8 H25 O23 1_554 0.84(2) 2.01(3) 2.770(4) 150(3)
O9 H19 O19 5 0.80(2) 2.07(2) 2.825(4) 158(3)
O9 H20 O2 4_645 0.80(2) 2.03(2) 2.819(4) 168(3)
O10 H13 O13 . 0.77(2) 2.13(2) 2.886(3) 166(3)
O10 H14 O16 7_645 0.80(2) 2.21(3) 2.877(3) 141(3)
O11 H27 O20 . 0.80(2) 2.07(2) 2.848(4) 166(3)
O11 H26 O21 7_655 0.78(2) 2.13(3) 2.849(4) 152(4)
O12 H3 O14 1_655 0.82(2) 2.06(2) 2.883(3) 171(4)
O13 H8 O21 4_645 0.85(3) 1.95(3) 2.799(4) 172(4)
O13 H9 O22 4_656 0.90(4) 1.99(3) 2.820(4) 152(3)
O14 H21 O1 7_645 0.85(2) 1.94(2) 2.790(4) 174(3)
O14 H22 O18 7_655 0.83(2) 2.04(2) 2.825(4) 157(3)
O15 H6 O22 7_654 0.81(2) 2.01(3) 2.785(4) 159(3)
O15 H7 O18 1_655 0.81(2) 2.04(2) 2.829(4) 163(3)
O16 H1 O19 1_655 0.82(2) 2.00(2) 2.825(4) 178(4)
O16 H2 O23 5_656 0.82(2) 2.03(3) 2.791(4) 154(3)
O17 H5 O18 4_645 0.81(2) 2.05(2) 2.850(4) 167(3)
O17 H4 O22 5_656 0.77(2) 2.14(3) 2.863(4) 156(3)
O3 H17 O2 . 0.82(2) 2.03(2) 2.833(4) 166(3)
O3 H18 O19 7_655 0.81(2) 2.03(2) 2.795(4) 158(3)
O4 H10 O23 4_656 0.80(2) 2.13(3) 2.878(4) 155(3)
O4 H28 O1 . 0.81(2) 2.01(2) 2.813(4) 170(3)
O5 H16 O20 5 0.81(2) 2.05(3) 2.811(4) 156(3)
O5 H15 O2 5 0.82(2) 2.01(2) 2.818(4) 172(3)
O6 H23 O5 . 0.78(2) 2.11(2) 2.884(3) 170(4)
O7 H11 O20 4_645 0.83(2) 2.00(2) 2.809(4) 168(4)
O7 H12 O21 5 0.82(2) 2.04(3) 2.802(4) 153(3)
O8 H24 O1 4_645 0.82(2) 2.03(2) 2.853(4) 177(3)
O8 H25 O23 1_554 0.84(2) 2.01(3) 2.770(4) 150(3)
O9 H19 O19 5 0.80(2) 2.07(2) 2.825(4) 158(3)
O9 H20 O2 4_645 0.80(2) 2.03(2) 2.819(4) 168(3)
O10 H13 O13 . 0.77(2) 2.13(2) 2.886(3) 166(3)
O10 H14 O16 7_645 0.80(2) 2.21(3) 2.877(3) 141(3)
O11 H27 O20 . 0.80(2) 2.07(2) 2.848(4) 166(3)
O11 H26 O21 7_655 0.78(2) 2.13(3) 2.849(4) 152(4)
O12 H3 O14 1_655 0.82(2) 2.06(2) 2.883(3) 171(4)
O13 H8 O21 4_645 0.85(3) 1.95(3) 2.799(4) 172(4)
O13 H9 O22 4_656 0.90(4) 1.99(3) 2.820(4) 152(3)
O14 H21 O1 7_645 0.85(2) 1.94(2) 2.790(4) 174(3)
O14 H22 O18 7_655 0.83(2) 2.04(2) 2.825(4) 157(3)
O15 H6 O22 7_654 0.81(2) 2.01(3) 2.785(4) 159(3)
O15 H7 O18 1_655 0.81(2) 2.04(2) 2.829(4) 163(3)
O16 H1 O19 1_655 0.82(2) 2.00(2) 2.825(4) 178(4)
O16 H2 O23 5_656 0.82(2) 2.03(3) 2.791(4) 154(3)
O17 H5 O18 4_645 0.81(2) 2.05(2) 2.850(4) 167(3)
O17 H4 O22 5_656 0.77(2) 2.14(3) 2.863(4) 156(3)
